data_7207448
loop_
_publ_author_name
'Yang, Xiao-Juan'
'Li, Hong-Xi'
'Xu, Zhong-Lin'
'Li, Hai-Yan'
'Ren, Zhi-Gang'
'Lang, Jian-Ping'

_publ_section_title
;
 Spacer length-controlled assembly of [CunIn]-based coordination polymers
 from CuI and bis(4-phenylpyrimidine-2-thio)alkane ligands
;
_journal_issue 5
_journal_name_full CrystEngComm
_journal_page_first 1641
_journal_paper_doi 10.1039/c2ce06312c
_journal_volume 14
_journal_year 2012
_chemical_formula_moiety 'C14 H14 Cu I N3 S'
_chemical_formula_sum 'C14 H14 Cu I N3 S'
_chemical_formula_weight 446.80
_chemical_name_systematic
;
?
;
_space_group_IT_number 2
_symmetry_cell_setting triclinic
_symmetry_space_group_name_Hall '-P 1'
_symmetry_space_group_name_H-M 'P -1'
_atom_sites_solution_hydrogens geom
_atom_sites_solution_primary direct
_atom_sites_solution_secondary difmap
_audit_creation_method SHELXL-97
_cell_angle_alpha 110.16(3)
_cell_angle_beta 91.73(3)
_cell_angle_gamma 109.35(3)
_cell_formula_units_Z 2
_cell_length_a 7.7834(16)
_cell_length_b 9.768(2)
_cell_length_c 11.779(2)
_cell_measurement_reflns_used 4012
_cell_measurement_temperature 223(2)
_cell_measurement_theta_max 27.4778
_cell_measurement_theta_min 3.1113
_cell_volume 782.6(4)
_computing_cell_refinement 'CrystalClear, Ver. 1.30 (Rigaku/MSC, 2001)'
_computing_data_collection 'CrystalClear, Ver. 1.30 (Rigaku/MSC, 2001)'
_computing_data_reduction 'CrystalStructure, Ver. 3.60 (Rigaku/MSC, 2004)'
_computing_molecular_graphics 'SHELXL-97 (Sheldrick, 1997)'
_computing_publication_material 'SHELXL-97 (Sheldrick, 1997)'
_computing_structure_refinement 'SHELXL-97 (Sheldrick, 1997)'
_computing_structure_solution 'SHELXS-97 (Sheldrick, 1990)'
_diffrn_ambient_temperature 223(2)
_diffrn_measured_fraction_theta_full 0.979
_diffrn_measured_fraction_theta_max 0.979
_diffrn_measurement_device_type 'Rigaku Mercury'
_diffrn_measurement_method \w
_diffrn_radiation_monochromator graphite
_diffrn_radiation_source 'fine-focus sealed tube'
_diffrn_radiation_type MoK\a
_diffrn_radiation_wavelength 0.71073
_diffrn_reflns_av_R_equivalents 0.0400
_diffrn_reflns_av_sigmaI/netI 0.0701
_diffrn_reflns_limit_h_max 10
_diffrn_reflns_limit_h_min -8
_diffrn_reflns_limit_k_max 12
_diffrn_reflns_limit_k_min -10
_diffrn_reflns_limit_l_max 13
_diffrn_reflns_limit_l_min -15
_diffrn_reflns_number 7422
_diffrn_reflns_theta_full 27.48
_diffrn_reflns_theta_max 27.48
_diffrn_reflns_theta_min 3.11
_diffrn_standards_decay_% 0
_diffrn_standards_interval_count 0
_diffrn_standards_interval_time 0
_diffrn_standards_number 0
_exptl_absorpt_coefficient_mu 3.494
_exptl_absorpt_correction_T_max 0.5417
_exptl_absorpt_correction_T_min 0.3354
_exptl_absorpt_correction_type multi-scan
_exptl_absorpt_process_details 'Jacobson, R. (1998) Private communication to Rigaku Corp.'
_exptl_crystal_colour yellow
_exptl_crystal_density_diffrn 1.896
_exptl_crystal_density_method 'not measured'
_exptl_crystal_description block
_exptl_crystal_F_000 434
_exptl_crystal_size_max 0.40
_exptl_crystal_size_mid 0.20
_exptl_crystal_size_min 0.20
_refine_diff_density_max 0.769
_refine_diff_density_min -0.971
_refine_diff_density_rms 0.142
_refine_ls_extinction_coef 0.0419(11)
_refine_ls_extinction_expression Fc^*^=kFc[1+0.001xFc^2^\l^3^/sin(2\q)]^-1/4^
_refine_ls_extinction_method SHELXL
_refine_ls_goodness_of_fit_ref 1.017
_refine_ls_hydrogen_treatment constr
_refine_ls_matrix_type full
_refine_ls_number_parameters 183
_refine_ls_number_reflns 3509
_refine_ls_number_restraints 0
_refine_ls_restrained_S_all 1.017
_refine_ls_R_factor_all 0.0372
_refine_ls_R_factor_gt 0.0306
_refine_ls_shift/su_max 0.001
_refine_ls_shift/su_mean 0.000
_refine_ls_structure_factor_coef Fsqd
_refine_ls_weighting_details 'calc w=1/[\s^2^(Fo^2^)+(0.0225P)^2^+0.0000P] where P=(Fo^2^+2Fc^2^)/3'
_refine_ls_weighting_scheme calc
_refine_ls_wR_factor_gt 0.0702
_refine_ls_wR_factor_ref 0.0709
_reflns_number_gt 2827
_reflns_number_total 3509
_reflns_threshold_expression >2sigma(I)
_cod_data_source_file c2ce06312c.txt
_cod_data_source_block 4
_cod_original_cell_volume 782.5(3)
_cod_database_code 7207448

loop_
_symmetry_equiv_pos_as_xyz
'x, y, z'
'-x, -y, -z'

loop_
_atom_site_label
_atom_site_type_symbol
_atom_site_fract_x
_atom_site_fract_y
_atom_site_fract_z
_atom_site_U_iso_or_equiv
_atom_site_adp_type
_atom_site_occupancy
_atom_site_symmetry_multiplicity
_atom_site_calc_flag
_atom_site_refinement_flags
Cu1 Cu 0.35579(7) 0.53088(6) 0.46503(4) 0.02936(15) Uani 1 1 d .
I1 I 0.30355(4) 0.31510(3) 0.56040(2) 0.02889(12) Uani 1 1 d .
N1 N 0.0965(4) 0.2852(4) 0.0849(2) 0.0222(7) Uani 1 1 d .
N2 N 0.1757(4) 0.4364(4) 0.3007(2) 0.0223(7) Uani 1 1 d .
N3 N 0.2712(5) 0.7055(4) 0.5676(3) 0.0327(8) Uani 1 1 d .
S1 S 0.36883(15) 0.26310(13) 0.21152(8) 0.0343(3) Uani 1 1 d .
C1 C 0.1949(5) 0.3346(4) 0.1943(3) 0.0215(8) Uani 1 1 d .
C2 C 0.0364(5) 0.4852(5) 0.2912(3) 0.0252(9) Uani 1 1 d .
H2A H 0.0142 0.5539 0.3625 0.030 Uiso 1 1 calc R
C3 C -0.0757(5) 0.4401(5) 0.1827(3) 0.0251(9) Uani 1 1 d .
H3A H -0.1740 0.4751 0.1796 0.030 Uiso 1 1 calc R
C4 C -0.0392(5) 0.3409(4) 0.0772(3) 0.0209(8) Uani 1 1 d .
C5 C -0.1440(5) 0.2901(4) -0.0471(3) 0.0224(8) Uani 1 1 d .
C6 C -0.2834(5) 0.3435(5) -0.0654(3) 0.0269(9) Uani 1 1 d .
H6A H -0.3115 0.4144 0.0015 0.032 Uiso 1 1 calc R
C7 C -0.3811(6) 0.2925(5) -0.1817(3) 0.0312(10) Uani 1 1 d .
H7A H -0.4745 0.3297 -0.1934 0.037 Uiso 1 1 calc R
C8 C -0.3418(6) 0.1876(5) -0.2804(3) 0.0354(10) Uani 1 1 d .
H8A H -0.4090 0.1526 -0.3591 0.042 Uiso 1 1 calc R
C9 C -0.2038(6) 0.1343(5) -0.2631(3) 0.0369(11) Uani 1 1 d .
H9A H -0.1772 0.0625 -0.3303 0.044 Uiso 1 1 calc R
C10 C -0.1040(6) 0.1858(5) -0.1476(3) 0.0301(10) Uani 1 1 d .
H10A H -0.0087 0.1501 -0.1369 0.036 Uiso 1 1 calc R
C11 C 0.3498(5) 0.1261(5) 0.0578(3) 0.0235(9) Uani 1 1 d .
H11A H 0.2265 0.0441 0.0311 0.028 Uiso 1 1 calc R
H11B H 0.3716 0.1800 0.0003 0.028 Uiso 1 1 calc R
C12 C 0.4967(5) 0.0551(4) 0.0632(3) 0.0220(8) Uani 1 1 d .
H12A H 0.6177 0.1394 0.0967 0.026 Uiso 1 1 calc R
H12B H 0.4695 -0.0024 0.1181 0.026 Uiso 1 1 calc R
C13 C 0.2206(6) 0.8027(5) 0.6175(3) 0.0298(10) Uani 1 1 d .
C14 C 0.1555(7) 0.9269(6) 0.6826(4) 0.0462(13) Uani 1 1 d .
H14A H 0.0217 0.8875 0.6660 0.069 Uiso 1 1 calc R
H14B H 0.2046 1.0133 0.6553 0.069 Uiso 1 1 calc R
H14C H 0.1968 0.9630 0.7699 0.069 Uiso 1 1 calc R

loop_
_atom_site_aniso_label
_atom_site_aniso_U_11
_atom_site_aniso_U_22
_atom_site_aniso_U_33
_atom_site_aniso_U_23
_atom_site_aniso_U_13
_atom_site_aniso_U_12
Cu1 0.0307(3) 0.0326(3) 0.0261(3) 0.0077(2) 0.0021(2) 0.0169(3)
I1 0.02796(18) 0.0310(2) 0.02988(16) 0.01240(12) 0.00390(10) 0.01246(14)
N1 0.0241(18) 0.0202(19) 0.0215(15) 0.0052(13) 0.0026(12) 0.0098(15)
N2 0.0265(18) 0.0215(19) 0.0218(15) 0.0066(13) 0.0053(12) 0.0137(16)
N3 0.034(2) 0.036(2) 0.0313(18) 0.0116(16) 0.0077(15) 0.0175(19)
S1 0.0397(7) 0.0399(7) 0.0236(5) -0.0016(4) -0.0041(4) 0.0298(6)
C1 0.023(2) 0.021(2) 0.0239(18) 0.0092(16) 0.0042(14) 0.0111(18)
C2 0.025(2) 0.026(2) 0.0268(19) 0.0074(17) 0.0060(15) 0.0135(19)
C3 0.021(2) 0.025(2) 0.0308(19) 0.0078(17) 0.0038(15) 0.0122(19)
C4 0.018(2) 0.017(2) 0.0259(18) 0.0093(16) 0.0016(14) 0.0036(17)
C5 0.022(2) 0.021(2) 0.0248(18) 0.0106(16) 0.0023(14) 0.0066(18)
C6 0.025(2) 0.024(2) 0.031(2) 0.0115(17) 0.0036(16) 0.0079(19)
C7 0.025(2) 0.034(3) 0.039(2) 0.019(2) -0.0013(17) 0.010(2)
C8 0.036(3) 0.038(3) 0.027(2) 0.0153(19) -0.0056(17) 0.006(2)
C9 0.046(3) 0.037(3) 0.024(2) 0.0057(19) 0.0018(18) 0.017(2)
C10 0.035(3) 0.030(3) 0.0266(19) 0.0108(18) 0.0024(17) 0.015(2)
C11 0.025(2) 0.025(2) 0.0213(17) 0.0060(16) 0.0039(15) 0.0124(19)
C12 0.022(2) 0.018(2) 0.0251(18) 0.0048(16) 0.0027(14) 0.0091(18)
C13 0.027(2) 0.031(3) 0.030(2) 0.0099(19) 0.0022(17) 0.011(2)
C14 0.042(3) 0.035(3) 0.053(3) 0.000(2) -0.001(2) 0.021(3)

loop_
_atom_type_symbol
_atom_type_description
_atom_type_scat_dispersion_real
_atom_type_scat_dispersion_imag
_atom_type_scat_source
C C 0.0033 0.0016 'International Tables Vol C Tables 4.2.6.8 and 6.1.1.4'
H H 0.0000 0.0000 'International Tables Vol C Tables 4.2.6.8 and 6.1.1.4'
N N 0.0061 0.0033 'International Tables Vol C Tables 4.2.6.8 and 6.1.1.4'
S S 0.1246 0.1234 'International Tables Vol C Tables 4.2.6.8 and 6.1.1.4'
Cu Cu 0.3201 1.2651 'International Tables Vol C Tables 4.2.6.8 and 6.1.1.4'
I I -0.4742 1.8119 'International Tables Vol C Tables 4.2.6.8 and 6.1.1.4'

loop_
_geom_angle_atom_site_label_1
_geom_angle_atom_site_label_2
_geom_angle_atom_site_label_3
_geom_angle
_geom_angle_site_symmetry_1
_geom_angle_site_symmetry_3
N3 Cu1 N2 101.73(12) . .
N3 Cu1 I1 111.18(10) . .
N2 Cu1 I1 109.05(10) . .
N3 Cu1 I1 103.44(11) . 2_666
N2 Cu1 I1 110.80(10) . 2_666
I1 Cu1 I1 119.16(3) . 2_666
N3 Cu1 Cu1 125.84(10) . 2_666
N2 Cu1 Cu1 132.31(8) . 2_666
I1 Cu1 Cu1 60.05(3) . 2_666
I1 Cu1 Cu1 59.10(3) 2_666 2_666
Cu1 I1 Cu1 60.84(3) . 2_666
C1 N1 C4 117.2(3) . .
C2 N2 C1 114.5(3) . .
C2 N2 Cu1 120.3(2) . .
C1 N2 Cu1 125.0(2) . .
C13 N3 Cu1 175.6(3) . .
C1 S1 C11 102.14(16) . .
N1 C1 N2 127.1(3) . .
N1 C1 S1 119.5(3) . .
N2 C1 S1 113.4(2) . .
N2 C2 C3 123.3(3) . .
N2 C2 H2A 118.3 . .
C3 C2 H2A 118.3 . .
C2 C3 C4 117.8(3) . .
C2 C3 H3A 121.1 . .
C4 C3 H3A 121.1 . .
N1 C4 C3 120.0(3) . .
N1 C4 C5 116.8(3) . .
C3 C4 C5 123.2(3) . .
C6 C5 C10 118.9(3) . .
C6 C5 C4 121.4(3) . .
C10 C5 C4 119.8(3) . .
C7 C6 C5 120.3(3) . .
C7 C6 H6A 119.8 . .
C5 C6 H6A 119.8 . .
C8 C7 C6 120.3(4) . .
C8 C7 H7A 119.8 . .
C6 C7 H7A 119.8 . .
C9 C8 C7 119.7(3) . .
C9 C8 H8A 120.1 . .
C7 C8 H8A 120.1 . .
C8 C9 C10 120.4(4) . .
C8 C9 H9A 119.8 . .
C10 C9 H9A 119.8 . .
C9 C10 C5 120.3(4) . .
C9 C10 H10A 119.8 . .
C5 C10 H10A 119.8 . .
C12 C11 S1 106.3(2) . .
C12 C11 H11A 110.5 . .
S1 C11 H11A 110.5 . .
C12 C11 H11B 110.5 . .
S1 C11 H11B 110.5 . .
H11A C11 H11B 108.7 . .
C12 C12 C11 111.4(3) 2_655 .
C12 C12 H12A 109.3 2_655 .
C11 C12 H12A 109.3 . .
C12 C12 H12B 109.3 2_655 .
C11 C12 H12B 109.3 . .
H12A C12 H12B 108.0 . .
N3 C13 C14 179.4(5) . .
C13 C14 H14A 109.5 . .
C13 C14 H14B 109.5 . .
H14A C14 H14B 109.5 . .
C13 C14 H14C 109.5 . .
H14A C14 H14C 109.5 . .
H14B C14 H14C 109.5 . .

loop_
_geom_bond_atom_site_label_1
_geom_bond_atom_site_label_2
_geom_bond_distance
_geom_bond_site_symmetry_2
Cu1 N3 2.043(3) .
Cu1 N2 2.077(3) .
Cu1 I1 2.6384(9) .
Cu1 I1 2.6642(11) 2_666
Cu1 Cu1 2.6851(11) 2_666
I1 Cu1 2.6642(11) 2_666
N1 C1 1.322(4) .
N1 C4 1.352(4) .
N2 C2 1.337(4) .
N2 C1 1.353(4) .
N3 C13 1.131(5) .
S1 C1 1.752(3) .
S1 C11 1.809(3) .
C2 C3 1.370(5) .
C2 H2A 0.9400 .
C3 C4 1.392(5) .
C3 H3A 0.9400 .
C4 C5 1.488(5) .
C5 C6 1.391(5) .
C5 C10 1.391(5) .
C6 C7 1.385(5) .
C6 H6A 0.9400 .
C7 C8 1.379(5) .
C7 H7A 0.9400 .
C8 C9 1.378(6) .
C8 H8A 0.9400 .
C9 C10 1.384(5) .
C9 H9A 0.9400 .
C10 H10A 0.9400 .
C11 C12 1.530(5) .
C11 H11A 0.9800 .
C11 H11B 0.9800 .
C12 C12 1.521(6) 2_655
C12 H12A 0.9800 .
C12 H12B 0.9800 .
C13 C14 1.451(6) .
C14 H14A 0.9700 .
C14 H14B 0.9700 .
C14 H14C 0.9700 .

loop_
_geom_hbond_atom_site_label_D
_geom_hbond_atom_site_label_H
_geom_hbond_atom_site_label_A
_geom_hbond_distance_DH
_geom_hbond_distance_HA
_geom_hbond_distance_DA
_geom_hbond_angle_DHA
C10 H10A N1 0.94 2.45 2.789(5) 101.0
